data_2233264
loop_
_publ_author_name
'Chen, Yue-Hu'
'Wang, Fang'
'Li, Guo-Qiang'
'Qian, Shao-Song'

_publ_section_title
;
 (<i>E</i>)-4-Chloro-<i>N</i>-[4-(methylsulfonyl)benzylidene]aniline
;
_journal_coeditor_code PK2372
_journal_issue 1
_journal_name_full 'Acta Crystallographica Section E'
_journal_page_first o166
_journal_paper_doi 10.1107/S160053681105361X
_journal_volume 68
_journal_year 2012
_chemical_formula_iupac 'C14 H12 Cl N O2 S'
_chemical_formula_moiety 'C14 H12 Cl N O2 S'
_chemical_formula_sum 'C14 H12 Cl N O2 S'
_chemical_formula_weight 293.77
_chemical_name_systematic
;
(<i>E</i>)-4-Chloro-<i>N</i>-[4-(methylsulfonyl)benzylidene]aniline
;
_space_group_IT_number 14
_symmetry_cell_setting monoclinic
_symmetry_space_group_name_Hall '-P 2yn'
_symmetry_space_group_name_H-M 'P 1 21/n 1'
_atom_sites_solution_hydrogens geom
_atom_sites_solution_primary direct
_atom_sites_solution_secondary difmap
_audit_creation_method SHELXL-97
_cell_angle_alpha 90.00
_cell_angle_beta 94.9720(10)
_cell_angle_gamma 90.00
_cell_formula_units_Z 4
_cell_length_a 8.6206(10)
_cell_length_b 8.8748(10)
_cell_length_c 17.799(2)
_cell_measurement_reflns_used 3320
_cell_measurement_temperature 296(2)
_cell_measurement_theta_max 28.3
_cell_measurement_theta_min 2.3
_cell_volume 1356.6(3)
_computing_cell_refinement 'SAINT (Bruker, 2004)'
_computing_data_collection 'APEX2 (Bruker, 2004)'
_computing_data_reduction 'SAINT (Bruker, 2004)'
_computing_molecular_graphics 'XP in SHELXTL (Sheldrick, 2008)'
_computing_publication_material 'SHELXTL (Sheldrick, 2008)'
_computing_structure_refinement 'SHELXL97 (Sheldrick, 2008)'
_computing_structure_solution 'SHELXS97 (Sheldrick, 2008)'
_diffrn_ambient_temperature 296(2)
_diffrn_measured_fraction_theta_full 0.980
_diffrn_measured_fraction_theta_max 0.980
_diffrn_measurement_device_type 'Bruker APEXII CCD'
_diffrn_measurement_method '\f and \w scans'
_diffrn_radiation_monochromator graphite
_diffrn_radiation_source 'fine-focus sealed tube'
_diffrn_radiation_type MoK\a
_diffrn_radiation_wavelength 0.71073
_diffrn_reflns_av_R_equivalents 0.0400
_diffrn_reflns_av_sigmaI/netI 0.0335
_diffrn_reflns_limit_h_max 9
_diffrn_reflns_limit_h_min -11
_diffrn_reflns_limit_k_max 11
_diffrn_reflns_limit_k_min -11
_diffrn_reflns_limit_l_max 23
_diffrn_reflns_limit_l_min -23
_diffrn_reflns_number 11492
_diffrn_reflns_theta_full 28.32
_diffrn_reflns_theta_max 28.32
_diffrn_reflns_theta_min 2.30
_diffrn_standards_number 0
_exptl_absorpt_coefficient_mu 0.431
_exptl_absorpt_correction_T_max 0.913
_exptl_absorpt_correction_T_min 0.898
_exptl_absorpt_correction_type multi-scan
_exptl_absorpt_process_details '(SADABS; Bruker, 2004)'
_exptl_crystal_colour yellow
_exptl_crystal_density_diffrn 1.438
_exptl_crystal_density_method 'not measured'
_exptl_crystal_description block
_exptl_crystal_F_000 608
_exptl_crystal_size_max 0.25
_exptl_crystal_size_mid 0.23
_exptl_crystal_size_min 0.21
_refine_diff_density_max 0.294
_refine_diff_density_min -0.395
_refine_ls_extinction_method none
_refine_ls_goodness_of_fit_ref 1.040
_refine_ls_hydrogen_treatment constr
_refine_ls_matrix_type full
_refine_ls_number_parameters 173
_refine_ls_number_reflns 3320
_refine_ls_number_restraints 0
_refine_ls_restrained_S_all 1.040
_refine_ls_R_factor_all 0.0527
_refine_ls_R_factor_gt 0.0384
_refine_ls_shift/su_max 0.002
_refine_ls_shift/su_mean 0.000
_refine_ls_structure_factor_coef Fsqd
_refine_ls_weighting_details 'calc w=1/[\s^2^(Fo^2^)+(0.0507P)^2^+0.4568P] where P=(Fo^2^+2Fc^2^)/3'
_refine_ls_weighting_scheme calc
_refine_ls_wR_factor_gt 0.0988
_refine_ls_wR_factor_ref 0.1104
_reflns_number_gt 2596
_reflns_number_total 3320
_reflns_threshold_expression I>2\s(I)
_cod_data_source_file pk2372.cif
_cod_data_source_block I
_cod_original_sg_symbol_H-M 'P 21/n'
_cod_database_code 2233264
_cod_database_fobs_code 2233264

loop_
_symmetry_equiv_pos_as_xyz
'x, y, z'
'-x+1/2, y+1/2, -z+1/2'
'-x, -y, -z'
'x-1/2, -y-1/2, z-1/2'

loop_
_atom_site_type_symbol
_atom_site_label
_atom_site_fract_x
_atom_site_fract_y
_atom_site_fract_z
_atom_site_U_iso_or_equiv
_atom_site_adp_type
_atom_site_calc_flag
_atom_site_refinement_flags
_atom_site_occupancy
_atom_site_symmetry_multiplicity
Cl Cl1 1.44038(7) 0.87940(7) 0.77377(3) 0.06397(19) Uani d . 1 1
S S1 0.25645(5) 0.66162(5) 1.12920(2) 0.03972(14) Uani d . 1 1
O O1 0.12146(16) 0.67285(18) 1.07669(8) 0.0580(4) Uani d . 1 1
O O2 0.27398(19) 0.52896(17) 1.17454(9) 0.0644(4) Uani d . 1 1
N N1 0.85437(18) 0.84443(17) 0.92329(9) 0.0414(3) Uani d . 1 1
C C1 1.2692(2) 0.8676(2) 0.81840(10) 0.0403(4) Uani d . 1 1
C C2 1.1903(2) 0.7325(2) 0.81801(10) 0.0431(4) Uani d . 1 1
H H2 1.2286 0.6487 0.7943 0.052 Uiso calc R 1 1
C C3 1.0540(2) 0.7226(2) 0.85314(10) 0.0407(4) Uani d . 1 1
H H3 1.0004 0.6316 0.8532 0.049 Uiso calc R 1 1
C C4 0.9963(2) 0.84819(19) 0.88855(9) 0.0370(4) Uani d . 1 1
C C5 1.0771(2) 0.9831(2) 0.88774(10) 0.0431(4) Uani d . 1 1
H H5 1.0384 1.0679 0.9105 0.052 Uiso calc R 1 1
C C6 1.2147(2) 0.9930(2) 0.85339(11) 0.0447(4) Uani d . 1 1
H H6 1.2697 1.0832 0.8539 0.054 Uiso calc R 1 1
C C7 0.8294(2) 0.7307(2) 0.96360(9) 0.0386(4) Uani d . 1 1
H H7 0.9046 0.6554 0.9693 0.046 Uiso calc R 1 1
C C8 0.68621(19) 0.71368(19) 1.00167(9) 0.0358(4) Uani d . 1 1
C C9 0.6839(2) 0.6093(2) 1.05955(11) 0.0475(4) Uani d . 1 1
H H9 0.7711 0.5498 1.0722 0.057 Uiso calc R 1 1
C C10 0.5532(2) 0.5927(2) 1.09869(11) 0.0465(4) Uani d . 1 1
H H10 0.5526 0.5232 1.1378 0.056 Uiso calc R 1 1
C C11 0.42363(19) 0.68041(18) 1.07919(9) 0.0350(3) Uani d . 1 1
C C12 0.4227(2) 0.7835(2) 1.02035(10) 0.0434(4) Uani d . 1 1
H H12 0.3342 0.8404 1.0067 0.052 Uiso calc R 1 1
C C13 0.5543(2) 0.8005(2) 0.98253(10) 0.0431(4) Uani d . 1 1
H H13 0.5551 0.8708 0.9438 0.052 Uiso calc R 1 1
C C14 0.2630(3) 0.8207(2) 1.18768(12) 0.0544(5) Uani d . 1 1
H H14A 0.1760 0.8191 1.2179 0.082 Uiso calc R 1 1
H H14B 0.2586 0.9102 1.1572 0.082 Uiso calc R 1 1
H H14C 0.3582 0.8201 1.2200 0.082 Uiso calc R 1 1

loop_
_atom_site_aniso_label
_atom_site_aniso_U_11
_atom_site_aniso_U_22
_atom_site_aniso_U_33
_atom_site_aniso_U_12
_atom_site_aniso_U_13
_atom_site_aniso_U_23
Cl1 0.0498(3) 0.0688(4) 0.0779(4) -0.0003(2) 0.0313(3) 0.0035(3)
S1 0.0346(2) 0.0412(2) 0.0442(2) -0.00697(17) 0.00761(17) -0.00031(17)
O1 0.0350(7) 0.0783(10) 0.0600(8) -0.0089(7) 0.0000(6) -0.0115(7)
O2 0.0652(10) 0.0534(9) 0.0780(10) -0.0046(7) 0.0263(8) 0.0217(8)
N1 0.0337(8) 0.0431(8) 0.0484(8) -0.0006(6) 0.0101(6) -0.0019(6)
C1 0.0345(9) 0.0471(10) 0.0403(9) 0.0007(7) 0.0079(7) 0.0022(7)
C2 0.0439(10) 0.0415(9) 0.0452(9) 0.0039(8) 0.0104(8) -0.0045(8)
C3 0.0399(10) 0.0380(9) 0.0447(9) -0.0031(7) 0.0065(7) -0.0027(7)
C4 0.0315(9) 0.0407(9) 0.0389(8) 0.0007(7) 0.0037(7) -0.0004(7)
C5 0.0433(10) 0.0391(9) 0.0479(10) 0.0000(7) 0.0102(8) -0.0064(7)
C6 0.0448(10) 0.0403(9) 0.0498(10) -0.0082(8) 0.0093(8) -0.0007(8)
C7 0.0324(9) 0.0427(9) 0.0406(8) 0.0014(7) 0.0033(7) -0.0034(7)
C8 0.0331(9) 0.0368(8) 0.0377(8) -0.0001(7) 0.0046(7) -0.0026(7)
C9 0.0393(10) 0.0498(11) 0.0540(11) 0.0126(8) 0.0065(8) 0.0127(8)
C10 0.0436(10) 0.0471(10) 0.0496(10) 0.0074(8) 0.0090(8) 0.0161(8)
C11 0.0323(8) 0.0356(8) 0.0371(8) -0.0016(6) 0.0037(6) 0.0003(6)
C12 0.0333(9) 0.0470(10) 0.0500(10) 0.0062(7) 0.0047(7) 0.0123(8)
C13 0.0387(9) 0.0458(10) 0.0451(9) 0.0040(7) 0.0060(7) 0.0130(8)
C14 0.0500(12) 0.0614(13) 0.0531(11) -0.0075(9) 0.0120(9) -0.0155(10)

loop_
_atom_type_symbol
_atom_type_description
_atom_type_scat_dispersion_real
_atom_type_scat_dispersion_imag
_atom_type_scat_source
C C 0.0033 0.0016 'International Tables Vol C Tables 4.2.6.8 and 6.1.1.4'
H H 0.0000 0.0000 'International Tables Vol C Tables 4.2.6.8 and 6.1.1.4'
N N 0.0061 0.0033 'International Tables Vol C Tables 4.2.6.8 and 6.1.1.4'
O O 0.0106 0.0060 'International Tables Vol C Tables 4.2.6.8 and 6.1.1.4'
S S 0.1246 0.1234 'International Tables Vol C Tables 4.2.6.8 and 6.1.1.4'
Cl Cl 0.1484 0.1585 'International Tables Vol C Tables 4.2.6.8 and 6.1.1.4'

loop_
_geom_angle_atom_site_label_1
_geom_angle_atom_site_label_2
_geom_angle_atom_site_label_3
_geom_angle
O2 S1 O1 117.81(10)
O2 S1 C14 109.41(11)
O1 S1 C14 108.32(10)
O2 S1 C11 108.16(9)
O1 S1 C11 108.49(8)
C14 S1 C11 103.73(9)
C7 N1 C4 117.42(15)
C2 C1 C6 121.20(17)
C2 C1 Cl1 119.21(14)
C6 C1 Cl1 119.59(14)
C1 C2 C3 119.48(16)
C1 C2 H2 120.3
C3 C2 H2 120.3
C2 C3 C4 120.29(16)
C2 C3 H3 119.9
C4 C3 H3 119.9
C5 C4 C3 119.17(16)
C5 C4 N1 118.56(15)
C3 C4 N1 122.23(15)
C6 C5 C4 120.69(17)
C6 C5 H5 119.7
C4 C5 H5 119.7
C1 C6 C5 119.14(17)
C1 C6 H6 120.4
C5 C6 H6 120.4
N1 C7 C8 122.31(16)
N1 C7 H7 118.8
C8 C7 H7 118.8
C9 C8 C13 119.20(16)
C9 C8 C7 118.61(15)
C13 C8 C7 122.18(15)
C10 C9 C8 120.66(17)
C10 C9 H9 119.7
C8 C9 H9 119.7
C11 C10 C9 119.35(16)
C11 C10 H10 120.3
C9 C10 H10 120.3
C10 C11 C12 120.79(16)
C10 C11 S1 119.85(13)
C12 C11 S1 119.36(13)
C13 C12 C11 119.31(16)
C13 C12 H12 120.3
C11 C12 H12 120.3
C12 C13 C8 120.67(16)
C12 C13 H13 119.7
C8 C13 H13 119.7
S1 C14 H14A 109.5
S1 C14 H14B 109.5
H14A C14 H14B 109.5
S1 C14 H14C 109.5
H14A C14 H14C 109.5
H14B C14 H14C 109.5

loop_
_geom_bond_atom_site_label_1
_geom_bond_atom_site_label_2
_geom_bond_distance
Cl1 C1 1.7389(18)
S1 O2 1.4281(15)
S1 O1 1.4315(15)
S1 C14 1.752(2)
S1 C11 1.7662(17)
N1 C7 1.267(2)
N1 C4 1.418(2)
C1 C2 1.377(3)
C1 C6 1.378(3)
C2 C3 1.382(2)
C2 H2 0.9300
C3 C4 1.393(2)
C3 H3 0.9300
C4 C5 1.386(2)
C5 C6 1.384(3)
C5 H5 0.9300
C6 H6 0.9300
C7 C8 1.467(2)
C7 H7 0.9300
C8 C9 1.387(2)
C8 C13 1.391(2)
C9 C10 1.383(3)
C9 H9 0.9300
C10 C11 1.381(3)
C10 H10 0.9300
C11 C12 1.390(2)
C12 C13 1.377(2)
C12 H12 0.9300
C13 H13 0.9300
C14 H14A 0.9600
C14 H14B 0.9600
C14 H14C 0.9600

loop_
_geom_hbond_atom_site_label_D
_geom_hbond_atom_site_label_H
_geom_hbond_atom_site_label_A
_geom_hbond_site_symmetry_A
_geom_hbond_distance_DH
_geom_hbond_distance_HA
_geom_hbond_distance_DA
_geom_hbond_angle_DHA
C7 H7 O1 1_655 0.93 2.56 3.126(2) 119.6

loop_
_cod_related_entry_id
_cod_related_entry_database
_cod_related_entry_code
1 ChemSpider 30657356
